data_4347268
loop_
_publ_author_name
'Li, Li'
'Nishihara, Sadafumi'
'Inoue, Katsuya'
'Kurmoo, Mohamedally'

_publ_section_title
;
 Progressive Transformation between Two Magnetic Ground States for One
 Crystal Structure of a Chiral Molecular Magnet.
;
_journal_issue 6
_journal_name_full 'Inorganic chemistry'
_journal_page_first 3047
_journal_page_last 3057
_journal_paper_doi 10.1021/acs.inorgchem.5b02956
_journal_volume 55
_journal_year 2016
_chemical_formula_sum 'C5 H9 Cr0.33 Mn N4 O3'
_chemical_formula_weight 245.43
_space_group_IT_number 173
_space_group_name_Hall 'P 6c'
_space_group_name_H-M_alt 'P 63'
_symmetry_cell_setting hexagonal
_symmetry_space_group_name_H-M 'P 63'
_atom_sites_solution_hydrogens geom
_atom_sites_solution_primary direct
_atom_sites_solution_secondary difmap
_audit_creation_method SHELXL-97
_cell_angle_alpha 90.00
_cell_angle_beta 90.00
_cell_angle_gamma 120.00
_cell_formula_units_Z 6
_cell_length_a 13.6093(5)
_cell_length_b 13.6093(5)
_cell_length_c 8.1609(3)
_cell_measurement_reflns_used 6712
_cell_measurement_temperature 203(2)
_cell_measurement_theta_max 27.79
_cell_measurement_theta_min 2.99
_cell_volume 1309.00(8)
_computing_cell_refinement 'Bruker SAINT'
_computing_data_collection 'Bruker APEX2'
_computing_data_reduction 'Bruker SAINT'
_computing_structure_refinement 'SHELXL-97 (Sheldrick, 1997)'
_computing_structure_solution 'SHELXS-97 (Sheldrick, 1990)'
_diffrn_ambient_temperature 203(2)
_diffrn_measured_fraction_theta_full 0.976
_diffrn_measured_fraction_theta_max 0.976
_diffrn_measurement_device_type 'Bruker APEX-II CCD'
_diffrn_measurement_method '\f and \w scans'
_diffrn_radiation_monochromator graphite
_diffrn_radiation_source 'fine-focus sealed tube'
_diffrn_radiation_type MoK\a
_diffrn_radiation_wavelength 0.71073
_diffrn_reflns_av_R_equivalents 0.0216
_diffrn_reflns_av_sigmaI/netI 0.0251
_diffrn_reflns_limit_h_max 17
_diffrn_reflns_limit_h_min -15
_diffrn_reflns_limit_k_max 17
_diffrn_reflns_limit_k_min -16
_diffrn_reflns_limit_l_max 9
_diffrn_reflns_limit_l_min -10
_diffrn_reflns_number 9283
_diffrn_reflns_theta_full 27.82
_diffrn_reflns_theta_max 27.82
_diffrn_reflns_theta_min 2.99
_diffrn_standards_number 0
_exptl_absorpt_coefficient_mu 1.888
_exptl_absorpt_correction_T_max 0.8337
_exptl_absorpt_correction_T_min 0.6012
_exptl_absorpt_correction_type multi-scan
_exptl_crystal_colour orange
_exptl_crystal_density_diffrn 1.868
_exptl_crystal_density_method 'not measured'
_exptl_crystal_description prism
_exptl_crystal_F_000 744
_exptl_crystal_size_max 0.30
_exptl_crystal_size_mid 0.10
_exptl_crystal_size_min 0.10
_refine_diff_density_max 0.668
_refine_diff_density_min -0.811
_refine_diff_density_rms 0.146
_refine_ls_abs_structure_details 'Flack H D (1983), Acta Cryst. A39, 876-881'
_refine_ls_abs_structure_Flack 0.05(4)
_refine_ls_extinction_method none
_refine_ls_goodness_of_fit_ref 1.178
_refine_ls_hydrogen_treatment mixed
_refine_ls_matrix_type full
_refine_ls_number_parameters 121
_refine_ls_number_reflns 1901
_refine_ls_number_restraints 1
_refine_ls_restrained_S_all 1.178
_refine_ls_R_factor_all 0.0456
_refine_ls_R_factor_gt 0.0356
_refine_ls_shift/su_max 0.000
_refine_ls_shift/su_mean 0.000
_refine_ls_structure_factor_coef Fsqd
_refine_ls_weighting_details 'calc w=1/[\s^2^(Fo^2^)+(0.0444P)^2^+3.4230P] where P=(Fo^2^+2Fc^2^)/3'
_refine_ls_weighting_scheme calc
_refine_ls_wR_factor_gt 0.0904
_refine_ls_wR_factor_ref 0.1127
_reflns_number_gt 1747
_reflns_number_total 1901
_reflns_threshold_expression >2sigma(I)
_cod_data_source_file ic5b02956_si_004.cif
_cod_data_source_block L2_original_203K
_cod_depositor_comments
;
The following automatic conversions were performed:

data item '_symmetry_cell_setting' value 'Hexagonal' was changed to
'hexagonal' in accordance with the
/home/saulius/struct/COD-crude-data/automatic-downloads/DataCite-retrospective/ACS/depositions/lib/dictionaries/cif_core.dic
dictionary named 'cif_core.dic' version 2.4.2 last updated on
2011-04-26.

Automatic conversion script
Id: cif_fix_values 6909 2019-04-08 15:41:33Z antanas 
;
_cod_original_sg_symbol_H-M P6(3)
_cod_database_code 4347268

loop_
_symmetry_equiv_pos_as_xyz
'x, y, z'
'-x, -y, z+1/2'
'-y, x-y, z'
'-x+y, -x, z'
'x-y, x, z+1/2'
'y, -x+y, z+1/2'

loop_
_atom_site_label
_atom_site_type_symbol
_atom_site_fract_x
_atom_site_fract_y
_atom_site_fract_z
_atom_site_U_iso_or_equiv
_atom_site_adp_type
_atom_site_occupancy
_atom_site_symmetry_multiplicity
_atom_site_calc_flag
_atom_site_refinement_flags
Cr1 Cr 0.3333 0.6667 0.92566(16) 0.0150(3) Uani 1 3 d S
Mn1 Mn 0.29578(6) 0.33471(6) 0.54340(11) 0.02396(19) Uani 1 1 d .
O2 O 0.2279(3) 0.1806(3) 0.4048(6) 0.0374(10) Uani 1 1 d .
C5 C 0.5297(4) 0.3207(4) 0.5552(9) 0.0272(10) Uani 1 1 d .
C4 C 0.3544(4) 0.5558(4) 0.7763(7) 0.0238(11) Uani 1 1 d .
O1 O 0.2447(3) 0.0585(3) 0.2467(5) 0.0336(9) Uani 1 1 d .
C1 C 0.2666(4) 0.1587(4) 0.2800(7) 0.0276(11) Uani 1 1 d .
N1 N 0.3459(5) 0.2101(4) 0.0036(6) 0.0382(12) Uani 1 1 d .
H1A H 0.4104 0.2577 -0.0497 0.046 Uiso 1 1 calc R
H1B H 0.2866 0.2016 -0.0563 0.046 Uiso 1 1 calc R
C2 C 0.3447(4) 0.2554(4) 0.1658(6) 0.0246(10) Uani 1 1 d .
H1 H 0.4216 0.2872 0.2101 0.030 Uiso 1 1 calc R
N2 N 0.3636(4) 0.4259(4) 0.3066(6) 0.0305(10) Uani 1 1 d .
H2A H 0.3470 0.4820 0.2990 0.037 Uiso 1 1 calc R
H2B H 0.4397 0.4581 0.3071 0.037 Uiso 1 1 calc R
C3 C 0.3186(6) 0.3528(5) 0.1612(8) 0.0344(13) Uani 1 1 d .
H2 H 0.3518 0.3979 0.0633 0.041 Uiso 1 1 calc R
H3 H 0.2371 0.3216 0.1558 0.041 Uiso 1 1 calc R
N4 N 0.4487(4) 0.3189(4) 0.6037(7) 0.0335(11) Uani 1 1 d .
N3 N 0.3665(4) 0.4957(4) 0.6916(7) 0.0366(12) Uani 1 1 d .
O3 O 0.3333 0.6667 0.3959(12) 0.066(3) Uani 1 3 d S
O5 O 0.0000 0.0000 0.072(8) 0.302(17) Uani 1 3 d S
O4 O 0.0000 0.0000 0.3628(7) 0.0181(12) Uani 1 3 d S

loop_
_atom_site_aniso_label
_atom_site_aniso_U_11
_atom_site_aniso_U_22
_atom_site_aniso_U_33
_atom_site_aniso_U_23
_atom_site_aniso_U_13
_atom_site_aniso_U_12
Cr1 0.0090(3) 0.0090(3) 0.0268(7) 0.000 0.000 0.00451(15)
Mn1 0.0239(3) 0.0269(4) 0.0222(4) -0.0038(3) 0.0034(3) 0.0136(3)
O2 0.038(2) 0.0305(19) 0.032(2) -0.0093(17) 0.0145(18) 0.0087(17)
C5 0.025(2) 0.0126(18) 0.036(3) 0.001(2) 0.005(2) 0.0031(16)
C4 0.0125(19) 0.017(2) 0.042(3) -0.007(2) -0.004(2) 0.0075(17)
O1 0.039(2) 0.0242(18) 0.032(2) -0.0077(16) 0.0060(17) 0.0116(16)
C1 0.025(2) 0.033(3) 0.027(3) -0.010(2) -0.003(2) 0.016(2)
N1 0.058(3) 0.045(3) 0.024(3) -0.002(2) 0.002(2) 0.035(3)
C2 0.029(3) 0.028(2) 0.019(2) -0.002(2) 0.001(2) 0.015(2)
N2 0.037(2) 0.032(2) 0.029(3) 0.0012(19) 0.0079(19) 0.022(2)
C3 0.051(3) 0.037(3) 0.030(3) 0.001(2) 0.000(3) 0.033(3)
N4 0.025(2) 0.026(2) 0.053(3) -0.002(2) 0.0062(19) 0.0150(18)
N3 0.025(2) 0.028(2) 0.060(4) -0.017(2) -0.003(2) 0.015(2)
O3 0.079(4) 0.079(4) 0.041(6) 0.000 0.000 0.0394(19)
O5 0.225(17) 0.225(17) 0.46(5) 0.000 0.000 0.113(8)
O4 0.0073(13) 0.0073(13) 0.040(3) 0.000 0.000 0.0037(7)

loop_
_atom_type_symbol
_atom_type_description
_atom_type_scat_dispersion_real
_atom_type_scat_dispersion_imag
_atom_type_scat_source
C C 0.0033 0.0016 'International Tables Vol C Tables 4.2.6.8 and 6.1.1.4'
H H 0.0000 0.0000 'International Tables Vol C Tables 4.2.6.8 and 6.1.1.4'
N N 0.0061 0.0033 'International Tables Vol C Tables 4.2.6.8 and 6.1.1.4'
O O 0.0106 0.0060 'International Tables Vol C Tables 4.2.6.8 and 6.1.1.4'
Mn Mn 0.3368 0.7283 'International Tables Vol C Tables 4.2.6.8 and 6.1.1.4'
Cr Cr 0.3209 0.6236 'International Tables Vol C Tables 4.2.6.8 and 6.1.1.4'

loop_
_geom_angle_atom_site_label_1
_geom_angle_atom_site_label_2
_geom_angle_atom_site_label_3
_geom_angle
_geom_angle_site_symmetry_1
_geom_angle_site_symmetry_3
C4 Cr1 C4 88.8(2) . 4_565
C4 Cr1 C4 88.8(2) . 3_665
C4 Cr1 C4 88.8(2) 4_565 3_665
C4 Cr1 C5 173.7(2) . 6_565
C4 Cr1 C5 89.6(2) 4_565 6_565
C4 Cr1 C5 85.1(2) 3_665 6_565
C4 Cr1 C5 89.6(2) . 5
C4 Cr1 C5 85.1(2) 4_565 5
C4 Cr1 C5 173.7(2) 3_665 5
C5 Cr1 C5 96.3(3) 6_565 5
C4 Cr1 C5 85.1(2) . 2_665
C4 Cr1 C5 173.7(2) 4_565 2_665
C4 Cr1 C5 89.6(2) 3_665 2_665
C5 Cr1 C5 96.3(3) 6_565 2_665
C5 Cr1 C5 96.3(3) 5 2_665
O2 Mn1 O1 90.72(16) . 5
O2 Mn1 N2 86.76(17) . .
O1 Mn1 N2 163.40(17) 5 .
O2 Mn1 N4 89.34(17) . .
O1 Mn1 N4 100.80(17) 5 .
N2 Mn1 N4 95.59(18) . .
O2 Mn1 N3 179.4(2) . .
O1 Mn1 N3 88.70(19) 5 .
N2 Mn1 N3 93.85(19) . .
N4 Mn1 N3 90.57(17) . .
O2 Mn1 N1 91.81(18) . 5
O1 Mn1 N1 74.66(17) 5 5
N2 Mn1 N1 89.01(17) . 5
N4 Mn1 N1 175.32(19) . 5
N3 Mn1 N1 88.23(18) . 5
C1 O2 Mn1 129.5(4) . .
N4 C5 Cr1 168.8(6) . 2_664
N3 C4 Cr1 178.9(5) . .
C1 O1 Mn1 117.0(3) . 6_554
O2 C1 O1 122.0(5) . .
O2 C1 C2 119.2(4) . .
O1 C1 C2 118.8(4) . .
C2 N1 Mn1 107.0(3) . 6_554
C2 N1 H1A 110.3 . .
Mn1 N1 H1A 110.3 6_554 .
C2 N1 H1B 110.3 . .
Mn1 N1 H1B 110.3 6_554 .
H1A N1 H1B 108.6 . .
N1 C2 C1 109.8(4) . .
N1 C2 C3 113.5(5) . .
C1 C2 C3 113.4(4) . .
N1 C2 H1 106.5 . .
C1 C2 H1 106.5 . .
C3 C2 H1 106.5 . .
C3 N2 Mn1 113.9(4) . .
C3 N2 H2A 108.8 . .
Mn1 N2 H2A 108.8 . .
C3 N2 H2B 108.8 . .
Mn1 N2 H2B 108.8 . .
H2A N2 H2B 107.7 . .
N2 C3 C2 111.5(5) . .
N2 C3 H2 109.3 . .
C2 C3 H2 109.3 . .
N2 C3 H3 109.3 . .
C2 C3 H3 109.3 . .
H2 C3 H3 108.0 . .
C5 N4 Mn1 146.9(5) . .
C4 N3 Mn1 151.1(4) . .

loop_
_geom_bond_atom_site_label_1
_geom_bond_atom_site_label_2
_geom_bond_distance
_geom_bond_site_symmetry_2
Cr1 C4 2.068(5) .
Cr1 C4 2.068(5) 4_565
Cr1 C4 2.068(5) 3_665
Cr1 C5 2.074(5) 6_565
Cr1 C5 2.074(5) 5
Cr1 C5 2.074(5) 2_665
Mn1 O2 2.143(4) .
Mn1 O1 2.156(4) 5
Mn1 N2 2.232(5) .
Mn1 N4 2.252(5) .
Mn1 N3 2.254(4) .
Mn1 N1 2.281(5) 5
O2 C1 1.249(6) .
C5 N4 1.159(7) .
C5 Cr1 2.074(5) 2_664
C4 N3 1.144(7) .
O1 C1 1.272(6) .
O1 Mn1 2.156(4) 6_554
C1 C2 1.527(7) .
N1 C2 1.464(7) .
N1 Mn1 2.280(5) 6_554
N1 H1A 0.9000 .
N1 H1B 0.9000 .
C2 C3 1.534(7) .
C2 H1 0.9800 .
N2 C3 1.471(8) .
N2 H2A 0.9000 .
N2 H2B 0.9000 .
C3 H2 0.9700 .
C3 H3 0.9700 .
O5 O4 1.71(7) 2_554
O4 O5 1.71(7) 2

loop_
_geom_torsion_atom_site_label_1
_geom_torsion_atom_site_label_2
_geom_torsion_atom_site_label_3
_geom_torsion_atom_site_label_4
_geom_torsion
_geom_torsion_site_symmetry_1
O1 Mn1 O2 C1 -163.2(5) 5
N2 Mn1 O2 C1 33.2(5) .
N4 Mn1 O2 C1 -62.4(5) .
N3 Mn1 O2 C1 -144(16) .
N1 Mn1 O2 C1 122.1(5) 5
C4 Cr1 C4 N3 62(21) 4_565
C4 Cr1 C4 N3 -27(21) 3_665
C5 Cr1 C4 N3 -13(22) 6_565
C5 Cr1 C4 N3 147(21) 5
C5 Cr1 C4 N3 -117(21) 2_665
Mn1 O2 C1 O1 152.6(4) .
Mn1 O2 C1 C2 -26.0(7) .
Mn1 O1 C1 O2 -172.6(4) 6_554
Mn1 O1 C1 C2 6.0(6) 6_554
Mn1 N1 C2 C1 -35.9(5) 6_554
Mn1 N1 C2 C3 -164.0(4) 6_554
O2 C1 C2 N1 -159.1(5) .
O1 C1 C2 N1 22.2(7) .
O2 C1 C2 C3 -31.0(7) .
O1 C1 C2 C3 150.3(5) .
O2 Mn1 N2 C3 11.4(4) .
O1 Mn1 N2 C3 -70.2(7) 5
N4 Mn1 N2 C3 100.4(4) .
N3 Mn1 N2 C3 -168.6(4) .
N1 Mn1 N2 C3 -80.5(4) 5
Mn1 N2 C3 C2 -58.8(5) .
N1 C2 C3 N2 -156.0(5) .
C1 C2 C3 N2 77.8(6) .
Cr1 C5 N4 Mn1 6(3) 2_664
O2 Mn1 N4 C5 67.5(7) .
O1 Mn1 N4 C5 158.1(7) 5
N2 Mn1 N4 C5 -19.2(7) .
N3 Mn1 N4 C5 -113.1(7) .
N1 Mn1 N4 C5 172(2) 5
Cr1 C4 N3 Mn1 -107(21) .
O2 Mn1 N3 C4 -64(16) .
O1 Mn1 N3 C4 -44.5(10) 5
N2 Mn1 N3 C4 119.0(10) .
N4 Mn1 N3 C4 -145.3(10) .
N1 Mn1 N3 C4 30.1(10) 5
